data_7704918
loop_
_publ_author_name
'Hassanein, Khaled'
'Cappuccino, Chiara'
'Amo-Ochoa, Pilar'
'L\'opez-Molina, Jes\'us'
'Maini, Lucia'
'Bandini, Elisa'
'Ventura, Barbara'

_publ_section_title
;
 Multifunctional coordination polymers based on copper(i) and
 mercaptonicotinic ligands: synthesis, and structural, optical and
 electrical characterization.
;
_journal_issue 30
_journal_name_full 'Dalton transactions (Cambridge, England : 2003)'
_journal_page_first 10545
_journal_page_last 10553
_journal_paper_doi 10.1039/d0dt01127d
_journal_volume 49
_journal_year 2020
_chemical_formula_sum 'C6 H4 Cu N O2 S'
_chemical_formula_weight 217.70
_chemical_name_common Kh23Cu6mna
_space_group_crystal_system monoclinic
_space_group_IT_number 14
_space_group_name_Hall '-P 2ybc'
_space_group_name_H-M_alt 'P 1 21/c 1'
_atom_sites_solution_hydrogens geom
_audit_update_record
;
2020-02-21 deposited with the CCDC.	2020-06-29 downloaded from the CCDC.
;
_cell_angle_alpha 90
_cell_angle_beta 92.441(2)
_cell_angle_gamma 90
_cell_formula_units_Z 4
_cell_length_a 3.90740(10)
_cell_length_b 5.9276(2)
_cell_length_c 27.9248(10)
_cell_measurement_reflns_used 2717
_cell_measurement_temperature 296.(2)
_cell_measurement_theta_max 23.0255
_cell_measurement_theta_min 2.9205
_cell_volume 646.19(4)
_computing_cell_refinement 'Bruker SAINT'
_computing_data_collection 'Bruker APEX2'
_computing_data_reduction 'Bruker SAINT'
_computing_molecular_graphics 'Bruker SHELXTL'
_computing_publication_material 'Bruker SHELXTL'
_computing_structure_refinement 'SHELXL-2014 (Sheldrick 2014)'
_computing_structure_solution 'SHELXS-97 (Sheldrick 2008)'
_diffrn_ambient_temperature 296.(2)
_diffrn_detector_area_resol_mean 8.3333
_diffrn_measured_fraction_theta_full 0.999
_diffrn_measured_fraction_theta_max 0.999
_diffrn_measurement_device_type 'Bruker Kappa Apex II'
_diffrn_measurement_method '\f and \w scans'
_diffrn_radiation_type 'Mo K\a'
_diffrn_radiation_wavelength 0.71073
_diffrn_reflns_av_R_equivalents 0.0464
_diffrn_reflns_av_unetI/netI 0.0272
_diffrn_reflns_limit_h_max 4
_diffrn_reflns_limit_h_min -4
_diffrn_reflns_limit_k_max 7
_diffrn_reflns_limit_k_min -7
_diffrn_reflns_limit_l_max 33
_diffrn_reflns_limit_l_min -33
_diffrn_reflns_number 10890
_diffrn_reflns_theta_full 25.35
_diffrn_reflns_theta_max 25.35
_diffrn_reflns_theta_min 1.46
_exptl_absorpt_coefficient_mu 3.632
_exptl_absorpt_correction_T_max 0.90
_exptl_absorpt_correction_T_min 0.81
_exptl_absorpt_correction_type multi-scan
_exptl_absorpt_process_details sadabs
_exptl_crystal_colour 'clear intense orange'
_exptl_crystal_density_diffrn 2.238
_exptl_crystal_density_method 'not measured'
_exptl_crystal_description 'prismatic   '
_exptl_crystal_F_000 432
_exptl_crystal_size_max 0.070
_exptl_crystal_size_mid 0.040
_exptl_crystal_size_min 0.030
_refine_diff_density_max 0.663
_refine_diff_density_min -0.669
_refine_ls_extinction_method none
_refine_ls_goodness_of_fit_ref 1.043
_refine_ls_hydrogen_treatment constr
_refine_ls_matrix_type full
_refine_ls_number_parameters 100
_refine_ls_number_reflns 1180
_refine_ls_number_restraints 0
_refine_ls_restrained_S_all 1.043
_refine_ls_R_factor_all 0.0472
_refine_ls_R_factor_gt 0.0304
_refine_ls_shift/su_max 0.001
_refine_ls_shift/su_mean 0.000
_refine_ls_structure_factor_coef Fsqd
_refine_ls_weighting_details 'w=1/[\s^2^(Fo^2^)+(0.0678P)^2^+1.9700P] where P=(Fo^2^+2Fc^2^)/3'
_refine_ls_weighting_scheme calc
_refine_ls_wR_factor_gt 0.0819
_refine_ls_wR_factor_ref 0.1172
_reflns_number_gt 956
_reflns_number_total 1180
_reflns_threshold_expression 'I > 2\s(I)'
_cod_data_source_file d0dt01127d2.cif
_cod_data_source_block 01410KhaledHassanein
_cod_depositor_comments
;Adding full bibliography for 7704915--7704918.cif.

 Adding full bibliography for 7704915--7704918.cif.
;
_cod_database_code 7704918

loop_
_space_group_symop_operation_xyz
'x, y, z'
'-x, y+1/2, -z+1/2'
'-x, -y, -z'
'x, -y-1/2, z-1/2'

loop_
_atom_site_type_symbol
_atom_site_label
_atom_site_fract_x
_atom_site_fract_y
_atom_site_fract_z
_atom_site_U_iso_or_equiv
_atom_site_adp_type
_atom_site_calc_flag
_atom_site_refinement_flags_adp
_atom_site_refinement_flags_occupancy
_atom_site_refinement_flags_posn
_atom_site_occupancy
_atom_site_disorder_assembly
_atom_site_disorder_group
C C1 0.8301(11) 0.6326(8) 0.66907(16) 0.0166(10) Uani d . . . 1 . .
C C2 0.9447(12) 0.6888(9) 0.62389(17) 0.0235(11) Uani d . . . 1 . .
H H2 1.064 0.8226 0.6197 0.028 Uiso calc U . R 1 . .
C C3 0.8821(12) 0.5480(9) 0.58604(17) 0.0257(11) Uani d . . . 1 . .
H H3 0.9551 0.5853 0.5558 0.031 Uiso calc U . R 1 . .
C C4 0.7061(12) 0.3461(8) 0.59331(17) 0.0210(10) Uani d . . . 1 . .
C C5 0.6139(12) 0.2952(8) 0.63947(17) 0.0191(10) Uani d . . . 1 . .
H H5 0.5035 0.1589 0.6447 0.023 Uiso calc U . R 1 . .
C C6 0.6150(13) 0.1950(9) 0.55300(18) 0.0254(11) Uani d . . . 1 . .
Cu Cu1 0.59853(14) 0.34064(12) 0.74443(2) 0.0266(3) Uani d . . . 1 . .
N N1 0.6755(9) 0.4318(7) 0.67678(13) 0.0180(8) Uani d . . . 1 . .
O O1 0.4347(11) 0.0240(7) 0.56041(13) 0.0403(10) Uani d . . . 1 . .
H H1 0.4021 -0.0457 0.5353 0.06 Uiso calc U . R 1 . .
O O2 0.7206(12) 0.2426(8) 0.51212(14) 0.0458(11) Uani d . . . 1 . .
S S1 0.8750(3) 0.8256(2) 0.71597(4) 0.0219(3) Uani d . . . 1 . .

loop_
_atom_site_aniso_label
_atom_site_aniso_U_11
_atom_site_aniso_U_22
_atom_site_aniso_U_33
_atom_site_aniso_U_12
_atom_site_aniso_U_13
_atom_site_aniso_U_23
C1 0.015(2) 0.018(3) 0.017(2) 0.0016(18) 0.0003(17) -0.0017(19)
C2 0.028(2) 0.020(3) 0.023(3) -0.006(2) 0.007(2) 0.002(2)
C3 0.033(3) 0.029(3) 0.016(2) -0.004(2) 0.007(2) 0.001(2)
C4 0.025(2) 0.020(3) 0.018(2) -0.002(2) -0.0006(19) -0.002(2)
C5 0.023(2) 0.018(3) 0.017(2) -0.001(2) -0.0012(19) 0.002(2)
C6 0.032(3) 0.024(3) 0.020(3) 0.000(2) 0.002(2) -0.002(2)
Cu1 0.0242(4) 0.0365(5) 0.0193(4) -0.0033(3) 0.0033(3) 0.0077(3)
N1 0.0183(18) 0.019(2) 0.017(2) -0.0026(17) 0.0001(15) 0.0016(17)
O1 0.065(3) 0.034(2) 0.022(2) -0.018(2) 0.0050(18) -0.0056(18)
O2 0.069(3) 0.048(3) 0.021(2) -0.025(2) 0.0123(19) -0.0078(19)
S1 0.0165(6) 0.0271(7) 0.0220(6) 0.0010(5) -0.0004(5) -0.0069(5)

loop_
_atom_type_symbol
_atom_type_description
_atom_type_scat_dispersion_real
_atom_type_scat_dispersion_imag
_atom_type_scat_source
C C 0.0033 0.0016 'International Tables Vol C Tables 4.2.6.8 and 6.1.1.4'
H H 0.0000 0.0000 'International Tables Vol C Tables 4.2.6.8 and 6.1.1.4'
N N 0.0061 0.0033 'International Tables Vol C Tables 4.2.6.8 and 6.1.1.4'
O O 0.0106 0.0060 'International Tables Vol C Tables 4.2.6.8 and 6.1.1.4'
S S 0.1246 0.1234 'International Tables Vol C Tables 4.2.6.8 and 6.1.1.4'
Cu Cu 0.3201 1.2651 'International Tables Vol C Tables 4.2.6.8 and 6.1.1.4'

loop_
_geom_angle_atom_site_label_1
_geom_angle_atom_site_label_2
_geom_angle_atom_site_label_3
_geom_angle_site_symmetry_1
_geom_angle_site_symmetry_3
_geom_angle
_geom_angle_publ_flag
N1 C1 C2 . . 121.0(4) ?
N1 C1 S1 . . 119.2(3) ?
C2 C1 S1 . . 119.8(4) ?
C3 C2 C1 . . 120.1(5) ?
C3 C2 H2 . . 120.0 ?
C1 C2 H2 . . 120.0 ?
C2 C3 C4 . . 119.0(4) ?
C2 C3 H3 . . 120.5 ?
C4 C3 H3 . . 120.5 ?
C5 C4 C3 . . 118.0(4) ?
C5 C4 C6 . . 121.0(4) ?
C3 C4 C6 . . 121.0(4) ?
N1 C5 C4 . . 123.3(4) ?
N1 C5 H5 . . 118.4 ?
C4 C5 H5 . . 118.4 ?
O1 C6 O2 . . 122.4(5) ?
O1 C6 C4 . . 119.0(4) ?
O2 C6 C4 . . 118.6(5) ?
N1 Cu1 S1 . 2_646 130.55(11) ?
N1 Cu1 S1 . 2_746 107.32(11) ?
S1 Cu1 S1 2_646 2_746 120.83(6) ?
C5 N1 C1 . . 118.4(4) ?
C5 N1 Cu1 . . 123.0(3) ?
C1 N1 Cu1 . . 118.2(3) ?
C6 O1 H1 . . 109.5 ?
C1 S1 Cu1 . 2_656 110.18(15) ?
C1 S1 Cu1 . 2_756 116.56(15) ?
Cu1 S1 Cu1 2_656 2_756 120.84(6) ?

loop_
_geom_bond_atom_site_label_1
_geom_bond_atom_site_label_2
_geom_bond_site_symmetry_2
_geom_bond_distance
_geom_bond_publ_flag
C1 N1 . 1.356(6) ?
C1 C2 . 1.397(7) ?
C1 S1 . 1.742(5) ?
C2 C3 . 1.361(7) ?
C2 H2 . 0.93 ?
C3 C4 . 1.399(7) ?
C3 H3 . 0.93 ?
C4 C5 . 1.386(7) ?
C4 C6 . 1.470(7) ?
C5 N1 . 1.333(6) ?
C5 H5 . 0.93 ?
C6 O1 . 1.256(6) ?
C6 O2 . 1.262(6) ?
Cu1 N1 . 2.000(4) ?
Cu1 S1 2_646 2.1974(13) ?
Cu1 S1 2_746 2.2954(13) ?
O1 H1 . 0.82 ?
S1 Cu1 2_656 2.1974(13) ?
S1 Cu1 2_756 2.2953(13) ?

loop_
_geom_hbond_atom_site_label_D
_geom_hbond_atom_site_label_H
_geom_hbond_atom_site_label_A
_geom_hbond_site_symmetry_A
_geom_hbond_distance_DH
_geom_hbond_distance_HA
_geom_hbond_distance_DA
_geom_hbond_angle_DHA
_geom_hbond_publ_flag
C2 H2 O1 1_665 0.93 2.54 3.324(6) 141.8 ?
O1 H1 O2 3_656 0.82 1.81 2.620(5) 167.3 ?

loop_
_geom_torsion_atom_site_label_1
_geom_torsion_atom_site_label_2
_geom_torsion_atom_site_label_3
_geom_torsion_atom_site_label_4
_geom_torsion_site_symmetry_1
_geom_torsion_site_symmetry_2
_geom_torsion_site_symmetry_3
_geom_torsion_site_symmetry_4
_geom_torsion
_geom_torsion_publ_flag
N1 C1 C2 C3 . . . . 4.4(7) ?
S1 C1 C2 C3 . . . . -173.9(4) ?
C1 C2 C3 C4 . . . . -0.8(7) ?
C2 C3 C4 C5 . . . . -2.2(7) ?
C2 C3 C4 C6 . . . . 176.4(5) ?
C3 C4 C5 N1 . . . . 2.1(7) ?
C6 C4 C5 N1 . . . . -176.6(4) ?
C5 C4 C6 O1 . . . . 3.9(7) ?
C3 C4 C6 O1 . . . . -174.7(5) ?
C5 C4 C6 O2 . . . . -176.2(5) ?
C3 C4 C6 O2 . . . . 5.1(7) ?
C4 C5 N1 C1 . . . . 1.3(7) ?
C4 C5 N1 Cu1 . . . . -171.7(4) ?
C2 C1 N1 C5 . . . . -4.5(6) ?
S1 C1 N1 C5 . . . . 173.7(3) ?
C2 C1 N1 Cu1 . . . . 168.8(4) ?
S1 C1 N1 Cu1 . . . . -13.0(5) ?
N1 C1 S1 Cu1 . . . 2_656 -42.6(4) ?
C2 C1 S1 Cu1 . . . 2_656 135.7(3) ?
N1 C1 S1 Cu1 . . . 2_756 100.0(3) ?
C2 C1 S1 Cu1 . . . 2_756 -81.7(4) ?
